data_7155962
loop_
_publ_author_name
'Rayavarapu, Suresh'
'Kheria, Sanjeev'
'Shinde, Dinesh R.'
'Gonnade, Rajesh G.'
'Sanjayan, G. J.'

_publ_section_title
;
 A Modular Approach Towards Functionalized Highly Stable
 Self-complementary Quadruple Hydrogen Bonded Systems
;
_journal_name_full 'Organic &amp; Biomolecular Chemistry'
_journal_paper_doi 10.1039/C7OB02358H
_journal_year 2017
_chemical_formula_moiety 'C26 H48 N6 O5, C H3 O H'
_chemical_formula_sum 'C27 H52 N6 O6'
_chemical_formula_weight 556.74
_space_group_crystal_system triclinic
_space_group_IT_number 2
_space_group_name_Hall '-P 1'
_space_group_name_H-M_alt 'P -1'
_symmetry_space_group_name_Hall '-P 1'
_symmetry_space_group_name_H-M 'P -1'
_atom_sites_solution_hydrogens geom
_audit_creation_method SHELXL-2014/7
_audit_update_record
;
2017-04-25 deposited with the CCDC.
2017-11-08 downloaded from the CCDC.
;
_cell_angle_alpha 91.627(4)
_cell_angle_beta 102.132(4)
_cell_angle_gamma 101.559(5)
_cell_formula_units_Z 2
_cell_length_a 8.5829(13)
_cell_length_b 9.4082(14)
_cell_length_c 19.835(3)
_cell_measurement_reflns_used 8132
_cell_measurement_temperature 100(2)
_cell_measurement_theta_max 23.97
_cell_measurement_theta_min 2.38
_cell_volume 1530.0(4)
_computing_cell_refinement 'SAINT (Bruker, 2016)'
_computing_data_collection 'APEX3 (Bruker, 2016)'
_computing_data_reduction 'SAINT (Bruker, 2016)'
_computing_molecular_graphics 'Bruker SHELXTL'
_computing_publication_material 'Bruker SHELXTL'
_computing_structure_refinement 'SHELXL-2014/7 (Sheldrick, 2014)'
_computing_structure_solution 'SHELXS-97 (Sheldrick 2008)'
_diffrn_ambient_temperature 100(2)
_diffrn_detector 'Photon II CPAD Area Detector'
_diffrn_measured_fraction_theta_full 0.952
_diffrn_measured_fraction_theta_max 0.944
_diffrn_measurement_device '\k-geometry diffractometer'
_diffrn_measurement_device_type 'Bruker D8 VENTURE Kappa Duo PHOTON II CPAD'
_diffrn_measurement_method '\f and \w scans'
_diffrn_radiation_monochromator 'multilayer mirrors'
_diffrn_radiation_type MoK\a
_diffrn_radiation_wavelength 0.71073
_diffrn_reflns_av_R_equivalents 0.0528
_diffrn_reflns_av_unetI/netI 0.0476
_diffrn_reflns_Laue_measured_fraction_full 0.952
_diffrn_reflns_Laue_measured_fraction_max 0.944
_diffrn_reflns_limit_h_max 10
_diffrn_reflns_limit_h_min -10
_diffrn_reflns_limit_k_max 11
_diffrn_reflns_limit_k_min -10
_diffrn_reflns_limit_l_max 24
_diffrn_reflns_limit_l_min -24
_diffrn_reflns_number 28642
_diffrn_reflns_point_group_measured_fraction_full 0.952
_diffrn_reflns_point_group_measured_fraction_max 0.944
_diffrn_reflns_theta_full 25.242
_diffrn_reflns_theta_max 26.172
_diffrn_reflns_theta_min 2.382
_diffrn_source 'micro-focus sealed tube'
_diffrn_source_type 'Incoatech I\mS HB'
_exptl_absorpt_coefficient_mu 0.086
_exptl_absorpt_correction_T_max 0.993
_exptl_absorpt_correction_T_min 0.985
_exptl_absorpt_correction_type multi-scan
_exptl_absorpt_process_details 'SADABS(Bruker. 2016)'
_exptl_crystal_colour colourless
_exptl_crystal_density_diffrn 1.209
_exptl_crystal_description plate
_exptl_crystal_F_000 608
_exptl_crystal_size_max 0.180
_exptl_crystal_size_mid 0.120
_exptl_crystal_size_min 0.080
_refine_diff_density_max 0.454
_refine_diff_density_min -0.401
_refine_diff_density_rms 0.059
_refine_ls_extinction_method none
_refine_ls_goodness_of_fit_ref 1.164
_refine_ls_hydrogen_treatment constr
_refine_ls_matrix_type full
_refine_ls_number_parameters 443
_refine_ls_number_reflns 5794
_refine_ls_number_restraints 284
_refine_ls_restrained_S_all 1.217
_refine_ls_R_factor_all 0.1043
_refine_ls_R_factor_gt 0.0798
_refine_ls_shift/su_max 0.001
_refine_ls_shift/su_mean 0.000
_refine_ls_structure_factor_coef Fsqd
_refine_ls_weighting_details 'w=1/[\s^2^(Fo^2^)+(0.0511P)^2^+2.2101P] where P=(Fo^2^+2Fc^2^)/3'
_refine_ls_weighting_scheme calc
_refine_ls_wR_factor_gt 0.1639
_refine_ls_wR_factor_ref 0.1742
_reflns_Friedel_coverage 0.000
_reflns_number_gt 4534
_reflns_number_total 5794
_reflns_threshold_expression 'I > 2\s(I)'
_cod_data_source_file c7ob02358h2.cif
_cod_data_source_block mo_SRP_aminohexanol_0m
_cod_database_code 7155962
_shelx_shelxl_version_number 2014/7
_shelx_space_group_comment
;
The symmetry employed for this shelxl refinement is uniquely defined
by the following loop, which should always be used as a source of
symmetry information in preference to the above space-group names.
They are only intended as comments.
;
_shelx_estimated_absorpt_t_min 0.985
_shelx_estimated_absorpt_t_max 0.993

loop_
_space_group_symop_operation_xyz
'x, y, z'
'-x, -y, -z'

loop_
_atom_site_label
_atom_site_type_symbol
_atom_site_fract_x
_atom_site_fract_y
_atom_site_fract_z
_atom_site_U_iso_or_equiv
_atom_site_adp_type
_atom_site_occupancy
_atom_site_site_symmetry_order
_atom_site_calc_flag
_atom_site_refinement_flags_posn
_atom_site_refinement_flags_adp
_atom_site_refinement_flags_occupancy
_atom_site_disorder_assembly
_atom_site_disorder_group
O6 O 1.0252(4) 0.5415(3) 0.22465(13) 0.0290(7) Uani 0.8 1 d D U P A 1
H6" H 1.0154 0.5657 0.2644 0.044 Uiso 0.8 1 calc R U P A 1
C27 C 0.9949(16) 0.3854(12) 0.2150(7) 0.040(3) Uani 0.7 1 d D U P A 1
H27A H 1.0625 0.3477 0.2536 0.060 Uiso 0.7 1 calc R U P A 1
H27B H 1.0220 0.3574 0.1716 0.060 Uiso 0.7 1 calc R U P A 1
H27C H 0.8796 0.3447 0.2132 0.060 Uiso 0.7 1 calc R U P A 1
O6' O 0.8986(16) 0.4765(14) 0.2347(6) 0.041(3) Uani 0.2 1 d D U P B 2
H6' H 0.9306 0.5238 0.2734 0.061 Uiso 0.2 1 calc R U P B 2
C27' C 1.016(3) 0.395(3) 0.2244(16) 0.029(4) Uani 0.3 1 d D U P B 2
H27D H 1.1252 0.4489 0.2475 0.044 Uiso 0.3 1 calc R U P B 2
H27E H 1.0103 0.3803 0.1748 0.044 Uiso 0.3 1 calc R U P B 2
H27F H 0.9931 0.3008 0.2440 0.044 Uiso 0.3 1 calc R U P B 2
O1 O 0.7779(3) 0.5089(2) 0.52895(10) 0.0198(5) Uani 1 1 d . . . . .
O2 O 0.4495(3) 0.7376(2) 0.36117(9) 0.0206(5) Uani 1 1 d . . . . .
O3 O 0.2171(3) 0.3734(3) -0.12636(11) 0.0426(7) Uani 1 1 d . . . . .
H3A H 0.1615 0.4054 -0.1603 0.064 Uiso 1 1 calc R U . . .
O4 O 1.0254(3) -0.4175(2) 0.36152(10) 0.0232(5) Uani 1 1 d . . . . .
H4A H 1.0863 -0.4663 0.3849 0.035 Uiso 1 1 calc R U . . .
O5 O 0.7786(3) 0.8331(2) 0.67543(9) 0.0202(5) Uani 1 1 d . . . . .
N1 N 0.6954(3) 0.7135(2) 0.55169(11) 0.0165(5) Uani 1 1 d . . . . .
H1 H 0.7475 0.7138 0.5949 0.020 Uiso 1 1 calc R U . . .
N2 N 0.5347(3) 0.8323(2) 0.47115(11) 0.0138(5) Uani 1 1 d . . . . .
N3 N 0.5283(3) 0.5039(2) 0.31989(12) 0.0203(5) Uani 1 1 d . . . . .
H3 H 0.4860 0.5818 0.3149 0.024 Uiso 1 1 calc R U . . .
N4 N 0.6819(3) 0.3836(2) 0.40288(12) 0.0186(5) Uani 1 1 d . . . . .
H4 H 0.7165 0.3810 0.4478 0.022 Uiso 1 1 calc R U . . .
N5 N 0.6266(3) 0.9282(2) 0.58403(11) 0.0144(5) Uani 1 1 d . . . . .
H5 H 0.5777 1.0002 0.5718 0.017 Uiso 1 1 calc R U . . .
N6 N 0.7028(3) 1.0455(3) 0.69297(11) 0.0185(5) Uani 1 1 d . . . . .
H6 H 0.6475 1.1098 0.6750 0.022 Uiso 1 1 calc R U . . .
C1 C 0.6095(3) 0.6054(3) 0.43648(14) 0.0150(6) Uani 1 1 d . . . . .
C2 C 0.6973(3) 0.6015(3) 0.50526(14) 0.0148(6) Uani 1 1 d . . . . .
C3 C 0.6175(3) 0.8219(3) 0.53373(13) 0.0129(6) Uani 1 1 d . . . . .
C4 C 0.5286(3) 0.7238(3) 0.42107(13) 0.0149(6) Uani 1 1 d . . . . .
C5 C 0.6071(3) 0.4921(3) 0.38368(14) 0.0146(6) Uani 1 1 d . . . . .
C6 C 0.4984(4) 0.4100(3) 0.25556(14) 0.0204(6) Uani 1 1 d . . . . .
H6A H 0.4221 0.3175 0.2586 0.025 Uiso 1 1 calc R U . . .
H6B H 0.6021 0.3869 0.2490 0.025 Uiso 1 1 calc R U . . .
C7 C 0.4266(4) 0.4881(3) 0.19514(14) 0.0201(6) Uani 1 1 d . . . . .
H7A H 0.5058 0.5780 0.1910 0.024 Uiso 1 1 calc R U . . .
H7B H 0.3269 0.5165 0.2035 0.024 Uiso 1 1 calc R U . . .
C8 C 0.3845(4) 0.3925(3) 0.12793(15) 0.0260(7) Uani 1 1 d . . . . .
H8A H 0.4849 0.3650 0.1198 0.031 Uiso 1 1 calc R U . . .
H8B H 0.3071 0.3021 0.1328 0.031 Uiso 1 1 calc R U . . .
C9 C 0.3097(4) 0.4655(3) 0.06547(15) 0.0272(7) Uani 1 1 d . . . . .
H9A H 0.3792 0.5628 0.0646 0.033 Uiso 1 1 calc R U . . .
H9B H 0.2012 0.4795 0.0703 0.033 Uiso 1 1 calc R U . . .
C10 C 0.2907(5) 0.3787(4) -0.00308(15) 0.0310(8) Uani 1 1 d . . . . .
H10A H 0.3990 0.3648 -0.0082 0.037 Uiso 1 1 calc R U . . .
H10B H 0.2209 0.2814 -0.0025 0.037 Uiso 1 1 calc R U . . .
C11 C 0.2161(5) 0.4534(4) -0.06425(15) 0.0314(8) Uani 1 1 d . . . . .
H11A H 0.1028 0.4580 -0.0624 0.038 Uiso 1 1 calc R U . . .
H11B H 0.2795 0.5540 -0.0631 0.038 Uiso 1 1 calc R U . . .
C12 C 0.7149(4) 0.2678(3) 0.36021(14) 0.0164(6) Uani 1 1 d . . . . .
H12A H 0.7823 0.3115 0.3282 0.020 Uiso 1 1 calc R U . . .
H12B H 0.6108 0.2103 0.3322 0.020 Uiso 1 1 calc R U . . .
C13 C 0.8033(4) 0.1690(3) 0.40540(14) 0.0177(6) Uani 1 1 d . . . . .
H13A H 0.7420 0.1344 0.4409 0.021 Uiso 1 1 calc R U . . .
H13B H 0.9128 0.2241 0.4294 0.021 Uiso 1 1 calc R U . . .
C14 C 0.8206(3) 0.0387(3) 0.36195(14) 0.0167(6) Uani 1 1 d . . . . .
H14A H 0.7104 -0.0179 0.3399 0.020 Uiso 1 1 calc R U . . .
H14B H 0.8754 0.0748 0.3247 0.020 Uiso 1 1 calc R U . . .
C15 C 0.9163(3) -0.0617(3) 0.40301(14) 0.0155(6) Uani 1 1 d . . . . .
H15A H 0.8649 -0.0938 0.4418 0.019 Uiso 1 1 calc R U . . .
H15B H 1.0284 -0.0066 0.4230 0.019 Uiso 1 1 calc R U . . .
C16 C 0.9254(3) -0.1960(3) 0.35983(14) 0.0152(6) Uani 1 1 d . . . . .
H16A H 0.8139 -0.2541 0.3414 0.018 Uiso 1 1 calc R U . . .
H16B H 0.9736 -0.1648 0.3201 0.018 Uiso 1 1 calc R U . . .
C17 C 1.0263(4) -0.2884(3) 0.40212(14) 0.0167(6) Uani 1 1 d . . . . .
H17A H 1.1397 -0.2326 0.4183 0.020 Uiso 1 1 calc R U . . .
H17B H 0.9818 -0.3156 0.4432 0.020 Uiso 1 1 calc R U . . .
C18 C 0.7082(3) 0.9309(3) 0.65376(14) 0.0157(6) Uani 1 1 d . . . . .
C19 C 0.7880(4) 1.0663(3) 0.76596(14) 0.0225(7) Uani 1 1 d . . . . .
H19A H 0.8759 1.0107 0.7725 0.027 Uiso 1 1 calc R U . C 1
H19B H 0.8404 1.1705 0.7767 0.027 Uiso 1 1 calc R U . C 1
C20 C 0.6885(6) 1.0231(6) 0.8153(2) 0.0262(10) Uani 0.6 1 d D U P D 1
H20 H 0.6687 0.9171 0.8009 0.031 Uiso 0.6 1 calc R U P D 1
C21 C 0.7940(7) 1.0080(6) 0.8880(3) 0.0291(12) Uani 0.6 1 d D U P D 1
H21A H 0.7211 0.9619 0.9174 0.035 Uiso 0.6 1 calc R U P D 1
H21B H 0.8683 0.9424 0.8827 0.035 Uiso 0.6 1 calc R U P D 1
C22 C 0.8936(8) 1.1495(7) 0.9241(3) 0.0358(14) Uani 0.6 1 d D U P D 1
H22A H 0.9648 1.1971 0.8950 0.054 Uiso 0.6 1 calc R U P D 1
H22B H 0.9602 1.1311 0.9682 0.054 Uiso 0.6 1 calc R U P D 1
H22C H 0.8209 1.2127 0.9326 0.054 Uiso 0.6 1 calc R U P D 1
C23 C 0.5223(8) 1.0192(7) 0.8154(3) 0.0279(12) Uani 0.5 1 d D U P D 1
H23A H 0.4967 0.9281 0.8384 0.033 Uiso 0.5 1 calc R U P D 1
H23B H 0.4731 0.9911 0.7659 0.033 Uiso 0.5 1 calc R U P D 1
C24 C 0.3947(12) 1.0967(10) 0.8337(5) 0.0352(16) Uani 0.4 1 d D U P D 1
H24A H 0.3177 1.1231 0.7939 0.042 Uiso 0.4 1 calc R U P D 1
H24B H 0.4363 1.1764 0.8707 0.042 Uiso 0.4 1 calc R U P D 1
C25 C 0.3430(9) 0.9445(7) 0.8582(3) 0.0393(13) Uani 0.6 1 d D U P D 1
H25A H 0.4427 0.9073 0.8759 0.047 Uiso 0.6 1 calc R U P D 1
H25B H 0.2787 0.8795 0.8175 0.047 Uiso 0.6 1 calc R U P D 1
C26 C 0.243(3) 0.933(3) 0.9141(11) 0.048(4) Uani 0.4 1 d D U P D 1
H26A H 0.3138 0.9270 0.9592 0.072 Uiso 0.4 1 calc R U P D 1
H26B H 0.1558 0.8448 0.9034 0.072 Uiso 0.4 1 calc R U P D 1
H26C H 0.1945 1.0184 0.9155 0.072 Uiso 0.4 1 calc R U P D 1
C20' C 0.6873(8) 1.1250(7) 0.8112(3) 0.0122(12) Uani 0.4 1 d D U P D 2
H20' H 0.7037 1.2245 0.7939 0.015 Uiso 0.4 1 calc R U P D 2
C21' C 0.7898(9) 1.1744(7) 0.8836(3) 0.0182(13) Uani 0.4 1 d D U P D 2
H21C H 0.7227 1.2164 0.9104 0.022 Uiso 0.4 1 calc R U P D 2
H21D H 0.8829 1.2528 0.8798 0.022 Uiso 0.4 1 calc R U P D 2
C22' C 0.8568(12) 1.0541(10) 0.9242(4) 0.0315(18) Uani 0.4 1 d D U P D 2
H22D H 0.7658 0.9780 0.9304 0.047 Uiso 0.4 1 calc R U P D 2
H22E H 0.9227 1.0959 0.9695 0.047 Uiso 0.4 1 calc R U P D 2
H22F H 0.9245 1.0121 0.8984 0.047 Uiso 0.4 1 calc R U P D 2
C23' C 0.5676(8) 1.1240(7) 0.8180(3) 0.0213(11) Uani 0.5 1 d D U P D 2
H23C H 0.5015 1.0630 0.7763 0.026 Uiso 0.5 1 calc R U P D 2
H23D H 0.5578 1.2245 0.8073 0.026 Uiso 0.5 1 calc R U P D 2
C24' C 0.4528(7) 1.0922(6) 0.8682(3) 0.0281(11) Uani 0.6 1 d D U P D 2
H24C H 0.4515 1.1888 0.8890 0.034 Uiso 0.6 1 calc R U P D 2
H24D H 0.5114 1.0429 0.9058 0.034 Uiso 0.6 1 calc R U P D 2
C25' C 0.2506(10) 0.9968(9) 0.8520(4) 0.0315(16) Uani 0.4 1 d D U P D 2
H25C H 0.1730 1.0604 0.8552 0.038 Uiso 0.4 1 calc R U P D 2
H25D H 0.2169 0.9377 0.8073 0.038 Uiso 0.4 1 calc R U P D 2
C26' C 0.2783(19) 0.9035(18) 0.9152(8) 0.048(3) Uani 0.6 1 d D U P D 2
H26D H 0.3440 0.8336 0.9066 0.072 Uiso 0.6 1 calc R U P D 2
H26E H 0.1728 0.8509 0.9221 0.072 Uiso 0.6 1 calc R U P D 2
H26F H 0.3357 0.9671 0.9566 0.072 Uiso 0.6 1 calc R U P D 2

loop_
_atom_site_aniso_label
_atom_site_aniso_U_11
_atom_site_aniso_U_22
_atom_site_aniso_U_33
_atom_site_aniso_U_23
_atom_site_aniso_U_13
_atom_site_aniso_U_12
O6 0.0474(19) 0.0215(14) 0.0191(13) 0.0017(11) 0.0067(13) 0.0101(13)
C27 0.055(5) 0.026(3) 0.039(5) -0.007(3) 0.010(4) 0.011(4)
O6' 0.042(6) 0.051(7) 0.028(6) -0.006(5) 0.005(5) 0.011(5)
C27' 0.029(6) 0.033(7) 0.027(7) 0.003(5) 0.020(6) -0.007(5)
O1 0.0279(12) 0.0156(10) 0.0191(10) 0.0018(8) 0.0032(8) 0.0143(9)
O2 0.0290(12) 0.0181(10) 0.0150(10) -0.0018(8) -0.0015(8) 0.0129(9)
O3 0.0550(18) 0.0609(17) 0.0177(11) -0.0007(11) 0.0028(11) 0.0317(14)
O4 0.0331(13) 0.0186(10) 0.0191(10) -0.0019(8) -0.0007(9) 0.0156(9)
O5 0.0278(12) 0.0194(10) 0.0149(10) 0.0019(8) 0.0011(8) 0.0124(9)
N1 0.0225(13) 0.0159(11) 0.0131(11) 0.0014(9) 0.0040(9) 0.0089(10)
N2 0.0172(13) 0.0118(11) 0.0129(11) 0.0013(9) 0.0028(9) 0.0048(9)
N3 0.0292(15) 0.0142(12) 0.0196(12) -0.0016(10) 0.0053(10) 0.0098(10)
N4 0.0266(14) 0.0133(11) 0.0190(12) 0.0003(9) 0.0067(10) 0.0099(10)
N5 0.0171(12) 0.0105(11) 0.0173(11) 0.0008(9) 0.0036(9) 0.0071(9)
N6 0.0253(14) 0.0195(12) 0.0136(11) 0.0005(9) 0.0020(10) 0.0141(10)
C1 0.0150(15) 0.0137(13) 0.0175(13) 0.0028(11) 0.0054(11) 0.0037(11)
C2 0.0176(15) 0.0104(12) 0.0178(13) 0.0019(11) 0.0077(11) 0.0023(11)
C3 0.0132(14) 0.0091(12) 0.0188(14) 0.0030(10) 0.0074(11) 0.0035(10)
C4 0.0159(15) 0.0126(13) 0.0153(13) -0.0012(10) 0.0041(11) 0.0010(11)
C5 0.0162(15) 0.0100(12) 0.0186(14) 0.0008(11) 0.0070(11) 0.0020(11)
C6 0.0299(17) 0.0164(14) 0.0152(14) -0.0027(11) 0.0033(12) 0.0073(12)
C7 0.0253(17) 0.0161(14) 0.0200(15) 0.0014(11) 0.0043(12) 0.0075(12)
C8 0.0353(19) 0.0220(15) 0.0213(15) -0.0009(12) 0.0023(13) 0.0119(14)
C9 0.0339(19) 0.0287(17) 0.0192(15) 0.0018(13) 0.0036(13) 0.0097(14)
C10 0.041(2) 0.0327(18) 0.0209(16) 0.0019(14) 0.0060(14) 0.0130(16)
C11 0.041(2) 0.0364(18) 0.0171(15) 0.0004(13) 0.0030(14) 0.0117(16)
C12 0.0191(15) 0.0142(13) 0.0191(14) -0.0015(11) 0.0081(11) 0.0069(11)
C13 0.0187(15) 0.0150(13) 0.0205(14) 0.0002(11) 0.0041(11) 0.0067(11)
C14 0.0171(15) 0.0139(13) 0.0192(14) 0.0009(11) 0.0016(11) 0.0061(11)
C15 0.0178(15) 0.0137(13) 0.0159(13) 0.0017(11) 0.0057(11) 0.0033(11)
C16 0.0174(15) 0.0147(13) 0.0152(13) 0.0023(11) 0.0056(11) 0.0054(11)
C17 0.0197(15) 0.0110(13) 0.0199(14) -0.0014(11) 0.0052(11) 0.0040(11)
C18 0.0182(15) 0.0138(13) 0.0165(13) 0.0031(11) 0.0070(11) 0.0032(12)
C19 0.0303(18) 0.0213(15) 0.0163(14) -0.0025(12) 0.0003(12) 0.0124(13)
C20 0.029(2) 0.025(2) 0.022(2) -0.0030(19) 0.0058(18) 0.000(2)
C21 0.029(3) 0.032(3) 0.026(3) 0.003(2) 0.008(2) 0.005(2)
C22 0.038(3) 0.041(3) 0.025(3) 0.001(2) 0.008(2) 0.000(3)
C23 0.032(2) 0.027(3) 0.025(3) 0.002(2) 0.006(2) 0.007(2)
C24 0.031(3) 0.038(3) 0.038(4) 0.006(3) 0.006(3) 0.012(3)
C25 0.038(3) 0.040(3) 0.039(3) 0.001(2) 0.009(2) 0.004(3)
C26 0.049(9) 0.054(8) 0.040(6) -0.006(5) 0.015(5) 0.002(7)
C20' 0.022(3) 0.002(3) 0.013(3) 0.000(2) 0.005(2) 0.002(2)
C21' 0.021(3) 0.019(3) 0.014(3) -0.007(2) 0.009(2) -0.002(3)
C22' 0.034(4) 0.033(4) 0.020(3) -0.010(3) -0.009(3) 0.006(3)
C23' 0.028(2) 0.017(2) 0.020(2) 0.002(2) 0.006(2) 0.005(2)
C24' 0.034(3) 0.027(2) 0.028(3) 0.003(2) 0.013(2) 0.010(2)
C25' 0.024(3) 0.035(4) 0.043(4) 0.004(3) 0.015(3) 0.016(3)
C26' 0.042(6) 0.061(7) 0.046(4) 0.014(4) 0.020(4) 0.007(4)

loop_
_atom_type_symbol
_atom_type_description
_atom_type_scat_dispersion_real
_atom_type_scat_dispersion_imag
_atom_type_scat_source
C C 0.0033 0.0016 'International Tables Vol C Tables 4.2.6.8 and 6.1.1.4'
H H 0.0000 0.0000 'International Tables Vol C Tables 4.2.6.8 and 6.1.1.4'
N N 0.0061 0.0033 'International Tables Vol C Tables 4.2.6.8 and 6.1.1.4'
O O 0.0106 0.0060 'International Tables Vol C Tables 4.2.6.8 and 6.1.1.4'

loop_
_geom_angle_atom_site_label_1
_geom_angle_atom_site_label_2
_geom_angle_atom_site_label_3
_geom_angle
C27 O6 H6" 109.5
O6 C27 H27A 109.5
O6 C27 H27B 109.5
H27A C27 H27B 109.5
O6 C27 H27C 109.5
H27A C27 H27C 109.5
H27B C27 H27C 109.5
C27' O6' H6' 109.5
O6' C27' H27D 109.5
O6' C27' H27E 109.5
H27D C27' H27E 109.5
O6' C27' H27F 109.5
H27D C27' H27F 109.5
H27E C27' H27F 109.5
C11 O3 H3A 109.5
C17 O4 H4A 109.5
C3 N1 C2 123.0(2)
C3 N1 H1 118.5
C2 N1 H1 118.5
C3 N2 C4 117.1(2)
C5 N3 C6 131.7(3)
C5 N3 H3 114.2
C6 N3 H3 114.2
C5 N4 C12 129.6(2)
C5 N4 H4 115.2
C12 N4 H4 115.2
C3 N5 C18 125.0(2)
C3 N5 H5 117.5
C18 N5 H5 117.5
C18 N6 C19 120.7(3)
C18 N6 H6 119.7
C19 N6 H6 119.7
C2 C1 C4 117.8(2)
C2 C1 C5 119.8(3)
C4 C1 C5 122.4(2)
O1 C2 N1 116.2(2)
O1 C2 C1 127.7(3)
N1 C2 C1 116.1(3)
N2 C3 N1 124.0(2)
N2 C3 N5 118.3(2)
N1 C3 N5 117.7(2)
O2 C4 N2 115.6(3)
O2 C4 C1 122.4(2)
N2 C4 C1 121.9(2)
N3 C5 N4 124.3(2)
N3 C5 C1 117.2(3)
N4 C5 C1 118.5(2)
N3 C6 C7 109.2(2)
N3 C6 H6A 109.8
C7 C6 H6A 109.8
N3 C6 H6B 109.8
C7 C6 H6B 109.8
H6A C6 H6B 108.3
C6 C7 C8 111.3(2)
C6 C7 H7A 109.4
C8 C7 H7A 109.4
C6 C7 H7B 109.4
C8 C7 H7B 109.4
H7A C7 H7B 108.0
C9 C8 C7 113.5(2)
C9 C8 H8A 108.9
C7 C8 H8A 108.9
C9 C8 H8B 108.9
C7 C8 H8B 108.9
H8A C8 H8B 107.7
C8 C9 C10 113.3(3)
C8 C9 H9A 108.9
C10 C9 H9A 108.9
C8 C9 H9B 108.9
C10 C9 H9B 108.9
H9A C9 H9B 107.7
C11 C10 C9 112.3(3)
C11 C10 H10A 109.2
C9 C10 H10A 109.2
C11 C10 H10B 109.2
C9 C10 H10B 109.2
H10A C10 H10B 107.9
O3 C11 C10 108.9(3)
O3 C11 H11A 109.9
C10 C11 H11A 109.9
O3 C11 H11B 109.9
C10 C11 H11B 109.9
H11A C11 H11B 108.3
N4 C12 C13 110.4(2)
N4 C12 H12A 109.6
C13 C12 H12A 109.6
N4 C12 H12B 109.6
C13 C12 H12B 109.6
H12A C12 H12B 108.1
C12 C13 C14 110.6(2)
C12 C13 H13A 109.5
C14 C13 H13A 109.5
C12 C13 H13B 109.5
C14 C13 H13B 109.5
H13A C13 H13B 108.1
C15 C14 C13 113.8(2)
C15 C14 H14A 108.8
C13 C14 H14A 108.8
C15 C14 H14B 108.8
C13 C14 H14B 108.8
H14A C14 H14B 107.7
C14 C15 C16 113.4(2)
C14 C15 H15A 108.9
C16 C15 H15A 108.9
C14 C15 H15B 108.9
C16 C15 H15B 108.9
H15A C15 H15B 107.7
C17 C16 C15 111.3(2)
C17 C16 H16A 109.4
C15 C16 H16A 109.4
C17 C16 H16B 109.4
C15 C16 H16B 109.4
H16A C16 H16B 108.0
O4 C17 C16 110.1(2)
O4 C17 H17A 109.6
C16 C17 H17A 109.6
O4 C17 H17B 109.6
C16 C17 H17B 109.6
H17A C17 H17B 108.2
O5 C18 N6 123.8(3)
O5 C18 N5 121.7(2)
N6 C18 N5 114.5(3)
C20 C19 N6 116.0(3)
N6 C19 C20' 111.6(3)
C20 C19 H19A 108.3
N6 C19 H19A 108.3
C20 C19 H19B 108.3
N6 C19 H19B 108.3
H19A C19 H19B 107.4
C23 C20 C19 133.3(5)
C23 C20 C21 113.6(5)
C19 C20 C21 111.8(4)
C23 C20 H20 93.8
C19 C20 H20 93.8
C21 C20 H20 93.8
C22 C21 C20 114.1(5)
C22 C21 H21A 108.7
C20 C21 H21A 108.7
C22 C21 H21B 108.7
C20 C21 H21B 108.7
H21A C21 H21B 107.6
C21 C22 H22A 109.5
C21 C22 H22B 109.5
H22A C22 H22B 109.5
C21 C22 H22C 109.5
H22A C22 H22C 109.5
H22B C22 H22C 109.5
C20 C23 C24 148.3(7)
C20 C23 H23A 99.7
C24 C23 H23A 99.7
C20 C23 H23B 99.7
C24 C23 H23B 99.7
H23A C23 H23B 104.1
C23 C24 C25 78.2(6)
C23 C24 H24A 115.5
C25 C24 H24A 115.5
C23 C24 H24B 115.5
C25 C24 H24B 115.5
H24A C24 H24B 112.5
C24 C25 C26 116.8(11)
C24 C25 H25A 108.1
C26 C25 H25A 108.1
C24 C25 H25B 108.1
C26 C25 H25B 108.1
H25A C25 H25B 107.3
C25 C26 H26A 109.5
C25 C26 H26B 109.5
H26A C26 H26B 109.5
C25 C26 H26C 109.5
H26A C26 H26C 109.5
H26B C26 H26C 109.5
C23' C20' C21' 101.9(6)
C23' C20' C19 144.9(6)
C21' C20' C19 110.8(5)
C23' C20' H20' 94.7
C21' C20' H20' 94.7
C19 C20' H20' 94.7
C20' C21' C22' 115.1(6)
C20' C21' H21C 108.5
C22' C21' H21C 108.5
C20' C21' H21D 108.5
C22' C21' H21D 108.5
H21C C21' H21D 107.5
C21' C22' H22D 109.5
C21' C22' H22E 109.5
H22D C22' H22E 109.5
C21' C22' H22F 109.5
H22D C22' H22F 109.5
H22E C22' H22F 109.5
C20' C23' C24' 144.5(7)
C20' C23' H23C 100.8
C24' C23' H23C 100.8
C20' C23' H23D 100.8
C24' C23' H23D 100.8
H23C C23' H23D 104.4
C23' C24' C25' 129.2(5)
C23' C24' H24C 105.0
C25' C24' H24C 105.0
C23' C24' H24D 105.0
C25' C24' H24D 105.0
H24C C24' H24D 105.8
C26' C25' C24' 94.3(8)
C26' C25' H25C 112.9
C24' C25' H25C 112.9
C26' C25' H25D 112.9
C24' C25' H25D 112.9
H25C C25' H25D 110.3
C25' C26' H26D 109.5
C25' C26' H26E 109.5
H26D C26' H26E 109.5
C25' C26' H26F 109.5
H26D C26' H26F 109.5
H26E C26' H26F 109.5

loop_
_geom_bond_atom_site_label_1
_geom_bond_atom_site_label_2
_geom_bond_distance
O6 C27 1.439(11)
O6 H6" 0.8400
C27 H27A 0.9800
C27 H27B 0.9800
C27 H27C 0.9800
O6' C27' 1.423(18)
O6' H6' 0.8400
C27' H27D 0.9800
C27' H27E 0.9800
C27' H27F 0.9800
O1 C2 1.260(3)
O2 C4 1.263(3)
O3 C11 1.428(4)
O3 H3A 0.8400
O4 C17 1.435(3)
O4 H4A 0.8400
O5 C18 1.238(3)
N1 C3 1.344(4)
N1 C2 1.385(3)
N1 H1 0.8800
N2 C3 1.312(3)
N2 C4 1.390(3)
N3 C5 1.323(4)
N3 C6 1.477(3)
N3 H3 0.8800
N4 C5 1.335(4)
N4 C12 1.468(3)
N4 H4 0.8800
N5 C3 1.371(3)
N5 C18 1.410(3)
N5 H5 0.8800
N6 C18 1.326(4)
N6 C19 1.466(3)
N6 H6 0.8800
C1 C2 1.418(4)
C1 C4 1.434(4)
C1 C5 1.467(4)
C6 C7 1.509(4)
C6 H6A 0.9900
C6 H6B 0.9900
C7 C8 1.522(4)
C7 H7A 0.9900
C7 H7B 0.9900
C8 C9 1.519(4)
C8 H8A 0.9900
C8 H8B 0.9900
C9 C10 1.527(4)
C9 H9A 0.9900
C9 H9B 0.9900
C10 C11 1.509(5)
C10 H10A 0.9900
C10 H10B 0.9900
C11 H11A 0.9900
C11 H11B 0.9900
C12 C13 1.512(4)
C12 H12A 0.9900
C12 H12B 0.9900
C13 C14 1.528(4)
C13 H13A 0.9900
C13 H13B 0.9900
C14 C15 1.518(4)
C14 H14A 0.9900
C14 H14B 0.9900
C15 C16 1.530(4)
C15 H15A 0.9900
C15 H15B 0.9900
C16 C17 1.499(4)
C16 H16A 0.9900
C16 H16B 0.9900
C17 H17A 0.9900
C17 H17B 0.9900
C19 C20 1.445(6)
C19 C20' 1.532(7)
C19 H19A 0.9900
C19 H19B 0.9900
C20 C23 1.421(8)
C20 C21 1.559(7)
C20 H20 1.0000
C21 C22 1.499(7)
C21 H21A 0.9900
C21 H21B 0.9900
C22 H22A 0.9800
C22 H22B 0.9800
C22 H22C 0.9800
C23 C24 1.528(10)
C23 H23A 0.9900
C23 H23B 0.9900
C24 C25 1.535(10)
C24 H24A 0.9900
C24 H24B 0.9900
C25 C26 1.534(16)
C25 H25A 0.9900
C25 H25B 0.9900
C26 H26A 0.9800
C26 H26B 0.9800
C26 H26C 0.9800
C20' C23' 1.063(8)
C20' C21' 1.522(8)
C20' H20' 1.0000
C21' C22' 1.542(10)
C21' H21C 0.9900
C21' H21D 0.9900
C22' H22D 0.9800
C22' H22E 0.9800
C22' H22F 0.9800
C23' C24' 1.537(7)
C23' H23C 0.9900
C23' H23D 0.9900
C24' C25' 1.745(9)
C24' H24C 0.9900
C24' H24D 0.9900
C25' C26' 1.555(13)
C25' H25C 0.9900
C25' H25D 0.9900
C26' H26D 0.9800
C26' H26E 0.9800
C26' H26F 0.9800

loop_
_geom_torsion_atom_site_label_1
_geom_torsion_atom_site_label_2
_geom_torsion_atom_site_label_3
_geom_torsion_atom_site_label_4
_geom_torsion
C3 N1 C2 O1 178.6(2)
C3 N1 C2 C1 -0.8(4)
C4 C1 C2 O1 -178.9(3)
C5 C1 C2 O1 -0.2(4)
C4 C1 C2 N1 0.4(4)
C5 C1 C2 N1 179.1(2)
C4 N2 C3 N1 -0.1(4)
C4 N2 C3 N5 179.5(2)
C2 N1 C3 N2 0.6(4)
C2 N1 C3 N5 -178.9(2)
C18 N5 C3 N2 178.8(2)
C18 N5 C3 N1 -1.6(4)
C3 N2 C4 O2 -179.2(2)
C3 N2 C4 C1 -0.3(4)
C2 C1 C4 O2 179.0(2)
C5 C1 C4 O2 0.3(4)
C2 C1 C4 N2 0.1(4)
C5 C1 C4 N2 -178.5(2)
C6 N3 C5 N4 0.7(5)
C6 N3 C5 C1 -178.4(3)
C12 N4 C5 N3 9.1(5)
C12 N4 C5 C1 -171.8(3)
C2 C1 C5 N3 -177.6(2)
C4 C1 C5 N3 1.0(4)
C2 C1 C5 N4 3.2(4)
C4 C1 C5 N4 -178.2(2)
C5 N3 C6 C7 -170.2(3)
N3 C6 C7 C8 -176.8(3)
C6 C7 C8 C9 179.3(3)
C7 C8 C9 C10 171.6(3)
C8 C9 C10 C11 180.0(3)
C9 C10 C11 O3 174.4(3)
C5 N4 C12 C13 -180.0(3)
N4 C12 C13 C14 173.5(2)
C12 C13 C14 C15 176.9(2)
C13 C14 C15 C16 177.0(2)
C14 C15 C16 C17 177.8(2)
C15 C16 C17 O4 176.8(2)
C19 N6 C18 O5 2.5(4)
C19 N6 C18 N5 -177.5(2)
C3 N5 C18 O5 -0.8(4)
C3 N5 C18 N6 179.1(2)
C18 N6 C19 C20 -99.5(4)
C18 N6 C19 C20' -140.6(4)
N6 C19 C20 C23 -30.3(8)
N6 C19 C20 C21 164.0(4)
C23 C20 C21 C22 -100.3(6)
C19 C20 C21 C22 68.4(6)
C19 C20 C23 C24 -91.0(13)
C21 C20 C23 C24 74.4(13)
C20 C23 C24 C25 -135.6(11)
C23 C24 C25 C26 156.6(12)
N6 C19 C20' C23' 33.4(12)
N6 C19 C20' C21' -168.6(4)
C23' C20' C21' C22' 106.0(8)
C19 C20' C21' C22' -61.3(8)
C21' C20' C23' C24' -36.1(13)
C19 C20' C23' C24' 122.9(11)
C20' C23' C24' C25' -134.9(11)
C23' C24' C25' C26' 132.5(8)
